data_1564863
loop_
_publ_author_name
'Zhang, Cai-Xia'
'Fang, Duo-Wen'
'Wang, Jun-Ling'
'Jia, Ai-Quan'
'Zhang, Qian-Feng'

_publ_section_title
;
 Syntheses, characterizations, and reactivities of new
 1,4,7-trimethyl-l,4,7-triazacyclononane (Me3tacn) molybdenum and tungsten
 complexes
;
_journal_name_full 'Inorganica Chimica Acta'
_journal_page_first 119599
_journal_paper_doi 10.1016/j.ica.2020.119599
_journal_volume 507
_journal_year 2020
_chemical_formula_sum 'C18 H37 I N4 O3 S2 W'
_chemical_formula_weight 732.38
_space_group_crystal_system monoclinic
_space_group_IT_number 15
_space_group_name_Hall '-C 2yc'
_space_group_name_H-M_alt 'C 1 2/c 1'
_atom_sites_solution_hydrogens geom
_audit_creation_method SHELXL-2014/7
_cell_angle_alpha 90
_cell_angle_beta 107.5949(16)
_cell_angle_gamma 90
_cell_formula_units_Z 8
_cell_length_a 25.600(3)
_cell_length_b 15.458(2)
_cell_length_c 13.8640(18)
_cell_measurement_reflns_used 5622
_cell_measurement_temperature 296(2)
_cell_measurement_theta_max 27.15
_cell_measurement_theta_min 2.36
_cell_volume 5229.7(11)
_computing_cell_refinement 'Bruker SAINT'
_computing_data_collection 'Bruker APEX2'
_computing_data_reduction 'Bruker SAINT'
_computing_molecular_graphics 'Bruker SHELXTL'
_computing_publication_material 'Bruker SHELXTL'
_computing_structure_refinement 'SHELXL-2014/7 (Sheldrick, 2014)'
_computing_structure_solution 'SHELXS-97 (Sheldrick 2008)'
_diffrn_ambient_temperature 296(2)
_diffrn_measured_fraction_theta_full 0.998
_diffrn_measured_fraction_theta_max 0.996
_diffrn_measurement_device_type 'Bruker APEX-II CCD'
_diffrn_measurement_method '\f and \w scans'
_diffrn_radiation_type MoK\a
_diffrn_radiation_wavelength 0.71073
_diffrn_reflns_av_R_equivalents 0.0423
_diffrn_reflns_av_unetI/netI 0.0537
_diffrn_reflns_Laue_measured_fraction_full 0.998
_diffrn_reflns_Laue_measured_fraction_max 0.996
_diffrn_reflns_limit_h_max 33
_diffrn_reflns_limit_h_min -29
_diffrn_reflns_limit_k_max 17
_diffrn_reflns_limit_k_min -20
_diffrn_reflns_limit_l_max 12
_diffrn_reflns_limit_l_min -17
_diffrn_reflns_number 16070
_diffrn_reflns_point_group_measured_fraction_full 0.998
_diffrn_reflns_point_group_measured_fraction_max 0.996
_diffrn_reflns_theta_full 25.242
_diffrn_reflns_theta_max 27.451
_diffrn_reflns_theta_min 2.363
_exptl_absorpt_coefficient_mu 5.783
_exptl_absorpt_correction_type multi-scan
_exptl_absorpt_process_details sadabs
_exptl_crystal_colour orange
_exptl_crystal_density_diffrn 1.860
_exptl_crystal_description block
_exptl_crystal_F_000 2848
_exptl_crystal_size_max 0.200
_exptl_crystal_size_mid 0.160
_exptl_crystal_size_min 0.140
_exptl_transmission_factor_max 0.445
_exptl_transmission_factor_min 0.343
_refine_diff_density_max 2.720
_refine_diff_density_min -2.493
_refine_diff_density_rms 0.162
_refine_ls_extinction_coef .
_refine_ls_extinction_method none
_refine_ls_goodness_of_fit_ref 1.028
_refine_ls_hydrogen_treatment constr
_refine_ls_matrix_type full
_refine_ls_number_parameters 265
_refine_ls_number_reflns 5955
_refine_ls_number_restraints 0
_refine_ls_restrained_S_all 1.028
_refine_ls_R_factor_all 0.0635
_refine_ls_R_factor_gt 0.0486
_refine_ls_shift/su_max 0.013
_refine_ls_shift/su_mean 0.002
_refine_ls_structure_factor_coef Fsqd
_refine_ls_weighting_details 'w=1/[\s^2^(Fo^2^)+(0.1000P)^2^+0.2856P] where P=(Fo^2^+2Fc^2^)/3'
_refine_ls_weighting_scheme calc
_refine_ls_wR_factor_gt 0.1496
_refine_ls_wR_factor_ref 0.1599
_reflns_Friedel_coverage 0.000
_reflns_Friedel_fraction_full .
_reflns_Friedel_fraction_max .
_reflns_number_gt 4550
_reflns_number_total 5955
_reflns_threshold_expression 'I > 2\s(I)'
_cod_data_source_file 6a.cif
_cod_data_source_block C2C
_cod_original_cell_volume 5229.5(12)
_cod_original_sg_symbol_H-M 'C 2/c'
_cod_database_code 1564863
_shelx_shelxl_version_number 2014/7
_shelx_space_group_comment
; 
The symmetry employed for this shelxl refinement is uniquely defined 
by the following loop, which should always be used as a source of 
symmetry information in preference to the above space-group names. 
They are only intended as comments. 
;
_shelx_estimated_absorpt_t_min 0.391
_shelx_estimated_absorpt_t_max 0.498

loop_
_space_group_symop_operation_xyz
'x, y, z'
'-x, y, -z+1/2'
'x+1/2, y+1/2, z'
'-x+1/2, y+1/2, -z+1/2'
'-x, -y, -z'
'x, -y, z-1/2'
'-x+1/2, -y+1/2, -z'
'x+1/2, -y+1/2, z-1/2'

loop_
_atom_site_label
_atom_site_type_symbol
_atom_site_fract_x
_atom_site_fract_y
_atom_site_fract_z
_atom_site_U_iso_or_equiv
_atom_site_adp_type
_atom_site_occupancy
_atom_site_site_symmetry_order
_atom_site_calc_flag
_atom_site_refinement_flags_posn
_atom_site_refinement_flags_adp
_atom_site_refinement_flags_occupancy
_atom_site_disorder_assembly
_atom_site_disorder_group
W1 W 0.28565(2) 0.60520(2) 0.84302(2) 0.03667(13) Uani 1 1 d . . . . .
I1 I 0.5000 0.59556(6) 0.2500 0.0649(3) Uani 1 2 d S T P . .
I2 I 0.5000 0.20689(12) 0.2500 0.1145(5) Uani 1 2 d S T P . .
S1 S 0.19558(9) 0.68232(17) 0.79106(18) 0.0596(6) Uani 1 1 d . . . . .
S2 S 0.21774(8) 0.53203(15) 0.69705(17) 0.0542(5) Uani 1 1 d . . . . .
O2 O 0.2481(3) 0.6367(5) 1.0341(5) 0.0700(18) Uani 1 1 d . . . . .
N2 N 0.3552(3) 0.5356(5) 0.8004(5) 0.0494(16) Uani 1 1 d . . . . .
O1 O 0.2719(3) 0.4352(5) 0.9518(5) 0.076(2) Uani 1 1 d . . . . .
C11 C 0.2635(3) 0.6274(6) 0.9639(6) 0.0488(19) Uani 1 1 d . . . . .
C7 C 0.3662(4) 0.7020(10) 1.0417(8) 0.094(4) Uani 1 1 d . . . . .
H7A H 0.3526 0.6571 1.0756 0.141 Uiso 1 1 calc R U . . .
H7B H 0.3438 0.7527 1.0362 0.141 Uiso 1 1 calc R U . . .
H7C H 0.4033 0.7154 1.0798 0.141 Uiso 1 1 calc R U . . .
C4 C 0.3460(6) 0.6534(7) 0.6796(9) 0.082(3) Uani 1 1 d . . . . .
H4A H 0.3314 0.6613 0.6070 0.098 Uiso 1 1 calc R U . . .
H4B H 0.3817 0.6810 0.7011 0.098 Uiso 1 1 calc R U . . .
C3 C 0.3538(6) 0.5651(8) 0.6981(9) 0.098(4) Uani 1 1 d . . . . .
H3A H 0.3881 0.5487 0.6869 0.118 Uiso 1 1 calc R U . . .
H3B H 0.3247 0.5343 0.6489 0.118 Uiso 1 1 calc R U . . .
C5 C 0.3408(6) 0.7717(7) 0.7930(9) 0.087(4) Uani 1 1 d . . . . .
H5A H 0.3613 0.8021 0.7550 0.104 Uiso 1 1 calc R U . . .
H5B H 0.3148 0.8125 0.8055 0.104 Uiso 1 1 calc R U . . .
C8 C 0.3473(5) 0.4400(7) 0.7911(10) 0.080(3) Uani 1 1 d . . . . .
H8A H 0.3093 0.4273 0.7596 0.119 Uiso 1 1 calc R U . . .
H8B H 0.3592 0.4142 0.8571 0.119 Uiso 1 1 calc R U . . .
H8C H 0.3685 0.4169 0.7505 0.119 Uiso 1 1 calc R U . . .
C1 C 0.4082(4) 0.6066(9) 0.9571(9) 0.096(5) Uani 1 1 d . . . . .
H1A H 0.4430 0.6367 0.9784 0.116 Uiso 1 1 calc R U . . .
H1B H 0.4062 0.5707 1.0133 0.116 Uiso 1 1 calc R U . . .
C18 C 0.1341(7) 0.5713(14) 0.4587(16) 0.165(9) Uani 1 1 d . . . . .
H18A H 0.1148 0.5385 0.3999 0.248 Uiso 1 1 calc R U . . .
H18B H 0.1697 0.5466 0.4885 0.248 Uiso 1 1 calc R U . . .
H18C H 0.1378 0.6301 0.4395 0.248 Uiso 1 1 calc R U . . .
N5 N 0.1219(3) 0.6243(5) 0.6209(7) 0.066(2) Uani 1 1 d . . . . .
C12 C 0.1704(4) 0.6128(6) 0.6910(8) 0.058(2) Uani 1 1 d . . . . .
C16 C 0.1032(5) 0.5692(8) 0.5324(10) 0.090(4) Uani 1 1 d . . . . .
H16 H 0.0674 0.5933 0.4952 0.108 Uiso 1 1 calc R U . . .
C13 C 0.0848(4) 0.6993(9) 0.6321(10) 0.093(4) Uani 1 1 d . . . . .
H13 H 0.1044 0.7283 0.6955 0.112 Uiso 1 1 calc R U . . .
C17 C 0.0900(8) 0.4783(9) 0.5591(15) 0.153(7) Uani 1 1 d . . . . .
H17A H 0.0770 0.4445 0.4984 0.229 Uiso 1 1 calc R U . . .
H17B H 0.0621 0.4808 0.5924 0.229 Uiso 1 1 calc R U . . .
H17C H 0.1224 0.4521 0.6033 0.229 Uiso 1 1 calc R U . . .
C15 C 0.0325(7) 0.6614(14) 0.6487(19) 0.187(10) Uani 1 1 d . . . . .
H15A H 0.0147 0.7051 0.6769 0.280 Uiso 1 1 calc R U . . .
H15B H 0.0420 0.6133 0.6944 0.280 Uiso 1 1 calc R U . . .
H15C H 0.0081 0.6423 0.5851 0.280 Uiso 1 1 calc R U . . .
C14 C 0.0818(8) 0.7611(10) 0.5532(12) 0.141(7) Uani 1 1 d . . . . .
H14A H 0.1177 0.7841 0.5608 0.211 Uiso 1 1 calc R U . . .
H14B H 0.0575 0.8073 0.5575 0.211 Uiso 1 1 calc R U . . .
H14C H 0.0682 0.7332 0.4885 0.211 Uiso 1 1 calc R U . . .
N3 N 0.3093(3) 0.7013(4) 0.7279(5) 0.0524(17) Uani 1 1 d . . . . .
C9 C 0.2649(5) 0.7410(8) 0.6457(8) 0.088(4) Uani 1 1 d . . . . .
H9A H 0.2497 0.7891 0.6720 0.132 Uiso 1 1 calc R U . . .
H9B H 0.2367 0.6989 0.6183 0.132 Uiso 1 1 calc R U . . .
H9C H 0.2794 0.7609 0.5933 0.132 Uiso 1 1 calc R U . . .
C6 C 0.3770(7) 0.7482(10) 0.8854(10) 0.130(7) Uani 1 1 d . . . . .
H6A H 0.3811 0.7976 0.9303 0.156 Uiso 1 1 calc R U . . .
H6B H 0.4123 0.7382 0.8753 0.156 Uiso 1 1 calc R U . . .
C2 C 0.4084(4) 0.5513(8) 0.8760(10) 0.088(4) Uani 1 1 d . . . . .
H2A H 0.4236 0.4960 0.9040 0.105 Uiso 1 1 calc R U . . .
H2B H 0.4329 0.5757 0.8418 0.105 Uiso 1 1 calc R U . . .
N1 N 0.3643(3) 0.6720(5) 0.9391(5) 0.0480(15) Uani 1 1 d . . . . .
C10 C 0.2775(3) 0.4988(5) 0.9102(6) 0.0491(18) Uani 1 1 d . . . . .
O1W O 0.4576(8) 0.5851(12) 0.5976(15) 0.212(7) Uiso 1 1 d . . . . .

loop_
_atom_site_aniso_label
_atom_site_aniso_U_11
_atom_site_aniso_U_22
_atom_site_aniso_U_33
_atom_site_aniso_U_23
_atom_site_aniso_U_13
_atom_site_aniso_U_12
W1 0.03306(19) 0.0439(2) 0.0336(2) -0.00236(12) 0.01079(13) 0.00271(11)
I1 0.0521(5) 0.0770(6) 0.0687(6) 0.000 0.0228(4) 0.000
I2 0.0582(6) 0.1935(16) 0.0884(8) 0.000 0.0170(6) 0.000
S1 0.0424(11) 0.0783(15) 0.0546(13) -0.0081(11) 0.0094(9) 0.0145(10)
S2 0.0472(11) 0.0615(13) 0.0496(12) -0.0127(10) 0.0080(9) -0.0018(9)
O2 0.066(4) 0.100(5) 0.052(4) -0.007(4) 0.030(3) 0.002(4)
N2 0.043(3) 0.055(4) 0.054(4) -0.006(3) 0.021(3) 0.008(3)
O1 0.109(6) 0.058(4) 0.066(4) 0.008(3) 0.034(4) -0.015(4)
C11 0.049(5) 0.061(5) 0.040(4) -0.002(4) 0.019(4) -0.002(4)
C7 0.069(7) 0.146(12) 0.064(7) -0.059(7) 0.015(5) -0.011(7)
C4 0.120(10) 0.076(7) 0.067(7) -0.002(6) 0.056(7) -0.020(7)
C3 0.151(12) 0.096(9) 0.084(8) 0.020(7) 0.089(9) 0.047(8)
C5 0.121(10) 0.044(5) 0.081(8) 0.005(5) 0.008(7) -0.019(6)
C8 0.076(7) 0.064(6) 0.107(9) -0.013(6) 0.042(7) 0.017(5)
C1 0.045(6) 0.160(13) 0.066(7) -0.018(7) -0.008(5) 0.035(6)
C18 0.093(11) 0.196(19) 0.176(18) -0.104(16) -0.007(12) 0.046(12)
N5 0.049(4) 0.076(6) 0.066(5) 0.002(4) 0.005(4) -0.007(4)
C12 0.043(5) 0.070(6) 0.060(6) 0.005(4) 0.011(4) -0.005(4)
C16 0.074(7) 0.091(9) 0.091(9) -0.035(7) 0.005(7) -0.013(6)
C13 0.048(6) 0.113(10) 0.101(9) -0.039(8) -0.003(6) 0.024(6)
C17 0.165(16) 0.062(9) 0.203(19) -0.026(11) 0.014(14) -0.020(10)
C15 0.096(12) 0.18(2) 0.30(3) -0.06(2) 0.093(16) -0.015(13)
C14 0.20(2) 0.077(10) 0.108(12) -0.020(9) -0.006(12) 0.023(11)
N3 0.056(4) 0.047(4) 0.054(4) 0.006(3) 0.018(3) 0.000(3)
C9 0.086(8) 0.102(9) 0.066(7) 0.038(6) 0.006(6) 0.004(7)
C6 0.163(14) 0.123(12) 0.077(8) 0.001(8) -0.003(9) -0.093(11)
C2 0.044(5) 0.096(8) 0.104(9) -0.028(7) -0.006(5) 0.028(5)
N1 0.041(3) 0.060(4) 0.042(3) -0.016(3) 0.011(3) -0.002(3)
C10 0.057(5) 0.050(5) 0.045(4) -0.007(4) 0.021(4) 0.001(4)

loop_
_atom_type_symbol
_atom_type_description
_atom_type_scat_dispersion_real
_atom_type_scat_dispersion_imag
_atom_type_scat_source
C C 0.0033 0.0016 'International Tables Vol C Tables 4.2.6.8 and 6.1.1.4'
H H 0.0000 0.0000 'International Tables Vol C Tables 4.2.6.8 and 6.1.1.4'
N N 0.0061 0.0033 'International Tables Vol C Tables 4.2.6.8 and 6.1.1.4'
O O 0.0106 0.0060 'International Tables Vol C Tables 4.2.6.8 and 6.1.1.4'
S S 0.1246 0.1234 'International Tables Vol C Tables 4.2.6.8 and 6.1.1.4'
W W -0.8490 6.8722 'International Tables Vol C Tables 4.2.6.8 and 6.1.1.4'
I I -0.4742 1.8119 'International Tables Vol C Tables 4.2.6.8 and 6.1.1.4'

loop_
_geom_angle_atom_site_label_1
_geom_angle_atom_site_label_2
_geom_angle_atom_site_label_3
_geom_angle
_geom_angle_site_symmetry_1
_geom_angle_site_symmetry_3
C10 W1 C11 68.5(3) . .
C10 W1 N1 107.8(3) . .
C11 W1 N1 81.6(3) . .
C10 W1 N2 86.0(3) . .
C11 W1 N2 138.4(3) . .
N1 W1 N2 75.5(2) . .
C10 W1 N3 159.7(3) . .
C11 W1 N3 131.4(3) . .
N1 W1 N3 75.7(2) . .
N2 W1 N3 75.4(2) . .
C10 W1 S1 108.7(3) . .
C11 W1 S1 71.5(3) . .
N1 W1 S1 121.55(18) . .
N2 W1 S1 149.89(18) . .
N3 W1 S1 84.75(18) . .
C10 W1 S2 81.7(2) . .
C11 W1 S2 117.5(3) . .
N1 W1 S2 160.86(17) . .
N2 W1 S2 89.03(18) . .
N3 W1 S2 89.72(18) . .
S1 W1 S2 68.16(7) . .
C12 S1 W1 91.3(3) . .
C12 S2 W1 91.0(3) . .
C2 N2 C3 112.4(10) . .
C2 N2 C8 107.3(8) . .
C3 N2 C8 105.0(8) . .
C2 N2 W1 111.2(5) . .
C3 N2 W1 107.8(6) . .
C8 N2 W1 113.0(5) . .
O2 C11 W1 176.0(8) . .
C3 C4 N3 118.4(8) . .
C4 C3 N2 116.1(9) . .
C6 C5 N3 117.3(9) . .
C2 C1 N1 117.8(9) . .
C12 N5 C16 122.2(10) . .
C12 N5 C13 119.5(9) . .
C16 N5 C13 118.2(9) . .
N5 C12 S1 122.9(8) . .
N5 C12 S2 128.0(8) . .
S1 C12 S2 109.1(5) . .
N5 C16 C18 117.8(12) . .
N5 C16 C17 112.3(13) . .
C18 C16 C17 113.4(14) . .
C14 C13 N5 108.4(12) . .
C14 C13 C15 121.2(15) . .
N5 C13 C15 108.7(12) . .
C9 N3 C5 108.3(8) . .
C9 N3 C4 107.4(8) . .
C5 N3 C4 109.5(9) . .
C9 N3 W1 118.9(6) . .
C5 N3 W1 104.5(6) . .
C4 N3 W1 108.0(5) . .
C5 C6 N1 119.2(10) . .
C1 C2 N2 116.2(8) . .
C1 N1 C6 111.1(11) . .
C1 N1 C7 104.5(8) . .
C6 N1 C7 106.6(9) . .
C1 N1 W1 106.2(6) . .
C6 N1 W1 110.6(6) . .
C7 N1 W1 117.7(6) . .
O1 C10 W1 178.8(8) . .

loop_
_geom_bond_atom_site_label_1
_geom_bond_atom_site_label_2
_geom_bond_distance
_geom_bond_site_symmetry_2
W1 C10 1.932(9) .
W1 C11 1.955(8) .
W1 N1 2.297(6) .
W1 N2 2.304(6) .
W1 N3 2.388(7) .
W1 S1 2.500(2) .
W1 S2 2.504(2) .
S1 C12 1.718(10) .
S2 C12 1.724(10) .
O2 C11 1.164(9) .
N2 C2 1.467(11) .
N2 C3 1.479(12) .
N2 C8 1.491(12) .
O1 C10 1.171(10) .
C7 N1 1.483(11) .
C4 C3 1.392(17) .
C4 N3 1.503(13) .
C5 C6 1.384(16) .
C5 N3 1.486(12) .
C1 C2 1.414(15) .
C1 N1 1.474(12) .
C18 C16 1.47(2) .
N5 C12 1.339(12) .
N5 C16 1.450(14) .
N5 C13 1.536(13) .
C16 C17 1.517(19) .
C13 C14 1.438(19) .
C13 C15 1.54(2) .
N3 C9 1.478(12) .
C6 N1 1.481(14) .
